data_4070531
loop_
_publ_author_name
'Gl\"ockner, Andreas'
'Arif, Atta M.'
'Ernst, Richard D.'

_publ_section_title
;
 Isolation and Characterization of Bromination Products of Zr(C5H5)2Br2
;
_journal_issue 3
_journal_name_full Organometallics
_journal_page_first 327
_journal_paper_doi 10.1021/om700437w
_journal_volume 27
_journal_year 2008
_chemical_formula_moiety 'C15 H15 Br8 Zr3,Br9 Zr2,2(C H2 Cl2)'
_chemical_formula_sum 'C17 H19 Br17 Cl4 Zr5'
_chemical_formula_weight 2179.69
_chemical_name_systematic
; 
 ? 
;
_space_group_IT_number 14
_symmetry_cell_setting monoclinic
_symmetry_space_group_name_Hall '-P 2yab'
_symmetry_space_group_name_H-M 'P 1 21/a 1'
_atom_sites_solution_hydrogens geom
_atom_sites_solution_primary direct
_atom_sites_solution_secondary difmap
_audit_creation_method SHELXL-97
_cell_angle_alpha 90.00
_cell_angle_beta 111.8662(7)
_cell_angle_gamma 90.00
_cell_formula_units_Z 4
_cell_length_a 17.1182(3)
_cell_length_b 17.3886(3)
_cell_length_c 17.2162(4)
_cell_measurement_reflns_used 13902
_cell_measurement_temperature 150(1)
_cell_measurement_theta_max 27.485
_cell_measurement_theta_min 1.018
_cell_volume 4755.92(16)
_computing_cell_refinement DENZO-SMN
_computing_data_collection 'Nonius COLLECT'
_computing_data_reduction DENZO-SMN
_computing_molecular_graphics 'WinGX, Ortep3'
_computing_structure_refinement 'SHELXL-97 (Sheldrick, 1997)'
_computing_structure_solution SIR97
_diffrn_ambient_temperature 150(1)
_diffrn_measured_fraction_theta_full 0.996
_diffrn_measured_fraction_theta_max 0.996
_diffrn_measurement_device_type 'Nonius KappaCCD Diffractomoter'
_diffrn_measurement_method 'Phi and Omega scan'
_diffrn_radiation_monochromator graphite
_diffrn_radiation_source 'fine-focus sealed tube'
_diffrn_radiation_type MoK\a
_diffrn_radiation_wavelength 0.71073
_diffrn_reflns_av_R_equivalents 0.0593
_diffrn_reflns_av_sigmaI/netI 0.0904
_diffrn_reflns_limit_h_max 22
_diffrn_reflns_limit_h_min -22
_diffrn_reflns_limit_k_max 18
_diffrn_reflns_limit_k_min -22
_diffrn_reflns_limit_l_max 22
_diffrn_reflns_limit_l_min -22
_diffrn_reflns_number 18980
_diffrn_reflns_theta_full 27.79
_diffrn_reflns_theta_max 27.79
_diffrn_reflns_theta_min 1.73
_exptl_absorpt_coefficient_mu 15.582
_exptl_absorpt_correction_T_max 0.5745
_exptl_absorpt_correction_T_min 0.1466
_exptl_absorpt_correction_type multi-scan
_exptl_absorpt_process_details 'DENZO-SMN (Otwinowski & Minor, 1997)'
_exptl_crystal_colour yellow
_exptl_crystal_density_diffrn 3.044
_exptl_crystal_density_method 'not measured'
_exptl_crystal_description plate
_exptl_crystal_F_000 3936
_exptl_crystal_size_max 0.20
_exptl_crystal_size_mid 0.20
_exptl_crystal_size_min 0.04
_refine_diff_density_max 2.138
_refine_diff_density_min -1.537
_refine_diff_density_rms 0.266
_refine_ls_extinction_coef 0.00013(2)
_refine_ls_extinction_expression Fc^*^=kFc[1+0.001xFc^2^\l^3^/sin(2\q)]^-1/4^
_refine_ls_extinction_method SHELXL
_refine_ls_goodness_of_fit_ref 1.043
_refine_ls_hydrogen_treatment constr
_refine_ls_matrix_type full
_refine_ls_number_parameters 383
_refine_ls_number_reflns 11186
_refine_ls_number_restraints 0
_refine_ls_restrained_S_all 1.043
_refine_ls_R_factor_all 0.1055
_refine_ls_R_factor_gt 0.0586
_refine_ls_shift/su_max 0.000
_refine_ls_shift/su_mean 0.000
_refine_ls_structure_factor_coef Fsqd
_refine_ls_weighting_details 'calc w=1/[\s^2^(Fo^2^)+(0.0465P)^2^+42.8990P] where P=(Fo^2^+2Fc^2^)/3'
_refine_ls_weighting_scheme calc
_refine_ls_wR_factor_gt 0.1172
_refine_ls_wR_factor_ref 0.1315
_reflns_number_gt 7527
_reflns_number_total 11186
_reflns_threshold_expression >2sigma(I)
_cod_data_source_file om700437w_si3.cif
_cod_data_source_block rde143
_cod_depositor_comments
;
The following automatic conversions were performed:

'_exptl_absorpt_correction_type' value 'Multi-scan' changed to
'multi-scan' according to
/home/saulius/struct/CIF-dictionaries/cif_core.dic dictionary named
'cif_core.dic' version 2.4.1 from 2010-06-29.

Automatic conversion script
Id: cif_fix_values 1715 2011-07-08 13:25:40Z adriana 
;
_cod_original_sg_symbol_H-M P21/a
_cod_database_code 4070531

loop_
_symmetry_equiv_pos_as_xyz
'x, y, z'
'-x+1/2, y+1/2, -z'
'-x, -y, -z'
'x-1/2, -y-1/2, z'

loop_
_atom_site_label
_atom_site_type_symbol
_atom_site_fract_x
_atom_site_fract_y
_atom_site_fract_z
_atom_site_U_iso_or_equiv
_atom_site_adp_type
_atom_site_occupancy
_atom_site_symmetry_multiplicity
_atom_site_calc_flag
_atom_site_refinement_flags
_atom_site_disorder_assembly
_atom_site_disorder_group
Zr1 Zr 0.74566(6) 0.54595(6) 0.35928(6) 0.0199(2) Uani 1 1 d . . .
Zr2 Zr 0.69027(5) 0.42324(5) 0.14857(6) 0.0162(2) Uani 1 1 d . . .
Zr3 Zr 0.66812(6) 0.65073(5) 0.13640(6) 0.0163(2) Uani 1 1 d . . .
Zr4 Zr 0.82382(6) 0.03202(6) 0.25723(6) 0.0203(2) Uani 1 1 d . . .
Zr5 Zr 0.58768(6) 0.03319(6) 0.19501(6) 0.0193(2) Uani 1 1 d . . .
Br1 Br 0.90363(7) 0.56127(7) 0.43442(7) 0.0357(3) Uani 1 1 d . . .
Br2 Br 0.55651(7) 0.35168(6) 0.13285(8) 0.0337(3) Uani 1 1 d . . .
Br3 Br 0.51805(6) 0.69739(6) 0.10662(7) 0.0298(3) Uani 1 1 d . . .
Br4 Br 0.75691(7) 0.39511(6) 0.31871(7) 0.0270(2) Uani 1 1 d . . .
Br5 Br 0.62327(6) 0.53033(5) 0.02458(6) 0.0193(2) Uani 1 1 d . . .
Br6 Br 0.72356(7) 0.69490(6) 0.30139(6) 0.0254(2) Uani 1 1 d . . .
Br7 Br 0.80222(6) 0.54794(5) 0.21416(6) 0.0191(2) Uani 1 1 d . . .
Br8 Br 0.60442(6) 0.53248(5) 0.21298(6) 0.0189(2) Uani 1 1 d . . .
Br9 Br 0.88887(9) 0.13776(8) 0.20439(11) 0.0552(4) Uani 1 1 d . . .
Br10 Br 0.89457(7) -0.07802(7) 0.21564(9) 0.0387(3) Uani 1 1 d . . .
Br11 Br 0.91698(7) 0.03956(9) 0.40731(7) 0.0423(3) Uani 1 1 d . . .
Br12 Br 0.50942(7) 0.13991(7) 0.10229(8) 0.0362(3) Uani 1 1 d . . .
Br13 Br 0.49726(7) -0.07779(7) 0.11974(8) 0.0392(3) Uani 1 1 d . . .
Br14 Br 0.52844(6) 0.04469(6) 0.30836(7) 0.0272(2) Uani 1 1 d . . .
Br15 Br 0.68996(7) 0.02247(8) 0.10305(7) 0.0340(3) Uani 1 1 d . . .
Br16 Br 0.71354(6) 0.13548(6) 0.28229(7) 0.0230(2) Uani 1 1 d . . .
Br17 Br 0.71294(6) -0.06636(6) 0.29221(7) 0.0240(2) Uani 1 1 d . . .
Cl1 Cl 0.9807(3) 0.7461(2) 0.3216(3) 0.0832(14) Uani 1 1 d . . .
Cl2 Cl 1.1203(3) 0.6809(3) 0.4550(3) 0.0945(16) Uani 1 1 d . . .
C1 C 0.6400(8) 0.4985(8) 0.4132(8) 0.041(3) Uani 1 1 d . . .
H1 H 0.6004 0.4618 0.3799 0.049 Uiso 1 1 calc R . .
C2 C 0.7173(9) 0.4816(8) 0.4735(9) 0.049(4) Uani 1 1 d . . .
H2 H 0.7395 0.4315 0.4895 0.058 Uiso 1 1 calc R . .
C3 C 0.7573(9) 0.5500(11) 0.5069(8) 0.061(5) Uani 1 1 d . . .
H3 H 0.8115 0.5557 0.5495 0.073 Uiso 1 1 calc R . .
C4 C 0.7022(9) 0.6088(8) 0.4655(8) 0.047(3) Uani 1 1 d . . .
H4 H 0.7127 0.6624 0.4745 0.056 Uiso 1 1 calc R . .
C5 C 0.6293(8) 0.5760(9) 0.4089(8) 0.046(4) Uani 1 1 d . . .
H5 H 0.5808 0.6029 0.3735 0.055 Uiso 1 1 calc R . .
C6 C 0.7946(7) 0.3997(6) 0.0837(8) 0.035(3) Uani 1 1 d . . .
H6 H 0.8227 0.4429 0.0724 0.042 Uiso 1 1 calc R . .
C7 C 0.8212(6) 0.3576(6) 0.1571(7) 0.026(2) Uani 1 1 d . . .
H7 H 0.8710 0.3664 0.2047 0.031 Uiso 1 1 calc R . .
C8 C 0.7619(7) 0.2998(6) 0.1491(8) 0.032(3) Uani 1 1 d . . .
H8 H 0.7638 0.2629 0.1905 0.038 Uiso 1 1 calc R . .
C9 C 0.6995(8) 0.3063(7) 0.0693(9) 0.044(3) Uani 1 1 d . . .
H9 H 0.6517 0.2739 0.0463 0.052 Uiso 1 1 calc R . .
C10 C 0.7195(8) 0.3680(7) 0.0293(7) 0.039(3) Uani 1 1 d . . .
H10 H 0.6876 0.3856 -0.0257 0.047 Uiso 1 1 calc R . .
C11 C 0.7927(7) 0.7134(7) 0.1196(8) 0.038(3) Uani 1 1 d . . .
H11 H 0.8481 0.6972 0.1528 0.045 Uiso 1 1 calc R . .
C12 C 0.7435(8) 0.6847(6) 0.0427(8) 0.038(3) Uani 1 1 d . . .
H12 H 0.7595 0.6451 0.0136 0.046 Uiso 1 1 calc R . .
C13 C 0.6651(7) 0.7237(7) 0.0137(7) 0.038(3) Uani 1 1 d . . .
H13 H 0.6189 0.7135 -0.0369 0.046 Uiso 1 1 calc R . .
C14 C 0.6683(8) 0.7788(6) 0.0717(8) 0.035(3) Uani 1 1 d . . .
H14 H 0.6256 0.8155 0.0668 0.042 Uiso 1 1 calc R . .
C15 C 0.7461(8) 0.7717(7) 0.1404(8) 0.040(3) Uani 1 1 d . . .
H15 H 0.7636 0.8005 0.1909 0.048 Uiso 1 1 calc R . .
C16 C 1.0493(9) 0.6716(8) 0.3505(12) 0.070(5) Uani 1 1 d . . .
H16A H 1.0812 0.6693 0.3130 0.084 Uiso 1 1 calc R . .
H16B H 1.0176 0.6229 0.3443 0.084 Uiso 1 1 calc R . .
C17 C 0.9490(12) 0.7679(12) 0.5496(13) 0.089(6) Uiso 1 1 d . . .
H17A H 0.9526 0.7148 0.5304 0.106 Uiso 0.696(11) 1 calc PR A 1
H17B H 1.0069 0.7888 0.5732 0.106 Uiso 0.696(11) 1 calc PR A 1
H17C H 0.9598 0.8231 0.5437 0.106 Uiso 0.304(11) 1 calc PR A 2
H17D H 0.9323 0.7443 0.4934 0.106 Uiso 0.304(11) 1 calc PR A 2
Cl3 Cl 0.8885(6) 0.8249(5) 0.4608(6) 0.115(3) Uiso 0.696(11) 1 d P A 1
Cl4 Cl 0.9083(8) 0.7645(7) 0.6290(9) 0.148(4) Uiso 0.696(11) 1 d P A 1
Cl3A Cl 1.0407(15) 0.7265(15) 0.6131(16) 0.139(10) Uiso 0.304(11) 1 d P A 2
Cl4A Cl 0.8692(11) 0.7610(10) 0.5805(12) 0.080(5) Uiso 0.304(11) 1 d P A 2

loop_
_atom_site_aniso_label
_atom_site_aniso_U_11
_atom_site_aniso_U_22
_atom_site_aniso_U_33
_atom_site_aniso_U_23
_atom_site_aniso_U_13
_atom_site_aniso_U_12
Zr1 0.0226(5) 0.0253(5) 0.0115(5) 0.0032(4) 0.0059(4) 0.0056(4)
Zr2 0.0180(4) 0.0153(4) 0.0170(5) 0.0004(4) 0.0084(4) 0.0018(3)
Zr3 0.0220(5) 0.0149(4) 0.0125(5) 0.0005(4) 0.0071(4) 0.0000(4)
Zr4 0.0182(5) 0.0268(5) 0.0179(5) 0.0037(4) 0.0090(4) 0.0037(4)
Zr5 0.0169(4) 0.0244(5) 0.0163(5) 0.0028(4) 0.0058(4) 0.0034(4)
Br1 0.0255(5) 0.0555(8) 0.0202(6) -0.0027(5) 0.0019(4) 0.0055(5)
Br2 0.0292(6) 0.0327(6) 0.0460(7) -0.0064(6) 0.0218(5) -0.0082(5)
Br3 0.0245(5) 0.0296(6) 0.0373(7) 0.0056(5) 0.0138(5) 0.0066(4)
Br4 0.0391(6) 0.0236(5) 0.0192(5) 0.0082(4) 0.0119(5) 0.0098(4)
Br5 0.0252(5) 0.0186(5) 0.0130(5) -0.0001(4) 0.0057(4) 0.0012(4)
Br6 0.0393(6) 0.0209(5) 0.0143(5) -0.0025(4) 0.0080(4) 0.0007(4)
Br7 0.0194(5) 0.0205(5) 0.0165(5) 0.0009(4) 0.0056(4) 0.0014(4)
Br8 0.0208(5) 0.0204(5) 0.0176(5) 0.0024(4) 0.0095(4) 0.0031(4)
Br9 0.0500(8) 0.0479(8) 0.0914(12) 0.0342(8) 0.0538(8) 0.0157(6)
Br10 0.0243(5) 0.0375(6) 0.0566(8) -0.0151(6) 0.0175(5) 0.0034(5)
Br11 0.0251(6) 0.0787(10) 0.0198(6) -0.0014(6) 0.0044(5) 0.0000(6)
Br12 0.0292(6) 0.0415(7) 0.0361(7) 0.0194(6) 0.0100(5) 0.0126(5)
Br13 0.0355(6) 0.0391(7) 0.0375(7) -0.0152(6) 0.0074(5) -0.0057(5)
Br14 0.0236(5) 0.0390(6) 0.0228(6) 0.0010(5) 0.0130(4) 0.0000(4)
Br15 0.0266(5) 0.0634(8) 0.0133(5) 0.0024(5) 0.0090(4) 0.0115(5)
Br16 0.0227(5) 0.0207(5) 0.0298(6) -0.0007(4) 0.0148(4) 0.0004(4)
Br17 0.0226(5) 0.0224(5) 0.0268(6) 0.0072(5) 0.0092(4) 0.0031(4)
Cl1 0.085(3) 0.053(2) 0.086(3) 0.005(2) 0.002(2) 0.009(2)
Cl2 0.078(3) 0.084(3) 0.094(4) 0.027(3) 0.000(3) 0.021(3)
C1 0.057(8) 0.046(7) 0.037(7) -0.008(6) 0.037(7) -0.014(6)
C2 0.070(9) 0.050(8) 0.046(9) 0.032(7) 0.045(8) 0.039(7)
C3 0.039(7) 0.130(16) 0.012(6) -0.004(8) 0.007(5) 0.009(9)
C4 0.078(10) 0.051(8) 0.026(7) -0.008(6) 0.037(7) -0.010(7)
C5 0.044(7) 0.081(11) 0.022(6) 0.014(7) 0.026(6) 0.026(7)
C6 0.048(7) 0.029(6) 0.047(8) 0.004(6) 0.042(6) 0.001(5)
C7 0.023(5) 0.024(5) 0.028(6) -0.001(5) 0.007(4) 0.011(4)
C8 0.045(7) 0.019(5) 0.042(7) 0.003(5) 0.029(6) 0.010(5)
C9 0.036(7) 0.036(7) 0.061(9) -0.035(7) 0.020(6) -0.005(5)
C10 0.053(8) 0.043(7) 0.023(6) -0.008(6) 0.016(6) 0.021(6)
C11 0.020(5) 0.049(7) 0.036(7) 0.030(6) 0.001(5) -0.010(5)
C12 0.074(9) 0.017(5) 0.045(8) -0.001(5) 0.047(7) -0.005(6)
C13 0.043(7) 0.053(8) 0.019(6) 0.013(6) 0.011(5) -0.022(6)
C14 0.057(8) 0.013(5) 0.052(8) 0.010(5) 0.038(7) 0.000(5)
C15 0.070(9) 0.030(6) 0.026(7) -0.010(6) 0.023(6) -0.027(6)
C16 0.053(9) 0.044(8) 0.113(15) -0.030(9) 0.031(9) -0.010(7)

loop_
_atom_type_symbol
_atom_type_description
_atom_type_scat_dispersion_real
_atom_type_scat_dispersion_imag
_atom_type_scat_source
C C 0.0033 0.0016 'International Tables Vol C Tables 4.2.6.8 and 6.1.1.4'
H H 0.0000 0.0000 'International Tables Vol C Tables 4.2.6.8 and 6.1.1.4'
Cl Cl 0.1484 0.1585 'International Tables Vol C Tables 4.2.6.8 and 6.1.1.4'
Br Br -0.2901 2.4595 'International Tables Vol C Tables 4.2.6.8 and 6.1.1.4'
Zr Zr -2.9673 0.5597 'International Tables Vol C Tables 4.2.6.8 and 6.1.1.4'

loop_
_geom_angle_atom_site_label_1
_geom_angle_atom_site_label_2
_geom_angle_atom_site_label_3
_geom_angle
C2 Zr1 C1 32.4(4)
C2 Zr1 C4 53.6(4)
C1 Zr1 C4 53.4(4)
C2 Zr1 C3 32.6(5)
C1 Zr1 C3 54.0(5)
C4 Zr1 C3 32.7(5)
C2 Zr1 C5 53.3(4)
C1 Zr1 C5 31.8(4)
C4 Zr1 C5 32.4(4)
C3 Zr1 C5 54.0(4)
C2 Zr1 Br1 97.5(4)
C1 Zr1 Br1 129.5(3)
C4 Zr1 Br1 97.7(3)
C3 Zr1 Br1 79.1(3)
C5 Zr1 Br1 129.6(3)
C2 Zr1 Br4 79.8(3)
C1 Zr1 Br4 84.6(3)
C4 Zr1 Br4 132.9(3)
C3 Zr1 Br4 107.6(5)
C5 Zr1 Br4 115.4(4)
Br1 Zr1 Br4 93.88(5)
C2 Zr1 Br6 132.5(3)
C1 Zr1 Br6 115.5(3)
C4 Zr1 Br6 79.2(3)
C3 Zr1 Br6 107.0(4)
C5 Zr1 Br6 84.7(3)
Br1 Zr1 Br6 93.58(5)
Br4 Zr1 Br6 145.34(5)
C2 Zr1 Br8 108.8(4)
C1 Zr1 Br8 78.4(3)
C4 Zr1 Br8 107.9(3)
C3 Zr1 Br8 130.1(3)
C5 Zr1 Br8 78.0(3)
Br1 Zr1 Br8 150.82(5)
Br4 Zr1 Br8 78.93(4)
Br6 Zr1 Br8 78.17(4)
C2 Zr1 Br7 153.1(3)
C1 Zr1 Br7 145.9(3)
C4 Zr1 Br7 153.1(3)
C3 Zr1 Br7 158.1(3)
C5 Zr1 Br7 146.0(3)
Br1 Zr1 Br7 79.06(4)
Br4 Zr1 Br7 73.94(4)
Br6 Zr1 Br7 74.37(4)
Br8 Zr1 Br7 71.77(3)
C6 Zr2 C7 32.5(4)
C6 Zr2 C8 54.2(4)
C7 Zr2 C8 32.9(3)
C6 Zr2 C10 32.7(4)
C7 Zr2 C10 54.0(4)
C8 Zr2 C10 54.1(4)
C6 Zr2 C9 53.9(4)
C7 Zr2 C9 54.1(4)
C8 Zr2 C9 32.7(4)
C10 Zr2 C9 32.4(4)
C6 Zr2 Br2 130.4(3)
C7 Zr2 Br2 123.0(3)
C8 Zr2 Br2 90.1(3)
C10 Zr2 Br2 100.0(3)
C9 Zr2 Br2 77.3(3)
C6 Zr2 Br5 85.6(3)
C7 Zr2 Br5 117.9(3)
C8 Zr2 Br5 131.0(3)
C10 Zr2 Br5 76.9(3)
C9 Zr2 Br5 102.8(4)
Br2 Zr2 Br5 98.70(5)
C6 Zr2 Br4 111.6(3)
C7 Zr2 Br4 81.2(3)
C8 Zr2 Br4 80.4(3)
C10 Zr2 Br4 132.7(3)
C9 Zr2 Br4 110.6(3)
Br2 Zr2 Br4 91.50(5)
Br5 Zr2 Br4 146.48(5)
C6 Zr2 Br7 79.1(3)
C7 Zr2 Br7 82.3(2)
C8 Zr2 Br7 113.7(3)
C10 Zr2 Br7 108.1(3)
C9 Zr2 Br7 132.2(3)
Br2 Zr2 Br7 150.37(5)
Br5 Zr2 Br7 79.36(4)
Br4 Zr2 Br7 76.24(4)
C6 Zr2 Br8 147.9(3)
C7 Zr2 Br8 150.2(3)
C8 Zr2 Br8 154.1(3)
C10 Zr2 Br8 150.2(3)
C9 Zr2 Br8 154.3(3)
Br2 Zr2 Br8 78.07(4)
Br5 Zr2 Br8 74.04(3)
Br4 Zr2 Br8 77.04(4)
Br7 Zr2 Br8 72.95(3)
C13 Zr3 C15 54.7(4)
C13 Zr3 C12 33.4(4)
C15 Zr3 C12 53.9(4)
C13 Zr3 C14 32.2(4)
C15 Zr3 C14 33.2(4)
C12 Zr3 C14 53.8(4)
C13 Zr3 C11 54.5(4)
C15 Zr3 C11 33.0(4)
C12 Zr3 C11 31.9(4)
C14 Zr3 C11 54.3(4)
C13 Zr3 Br3 88.1(3)
C15 Zr3 Br3 103.1(3)
C12 Zr3 Br3 121.4(3)
C14 Zr3 Br3 78.2(3)
C11 Zr3 Br3 132.3(3)
C13 Zr3 Br6 129.4(3)
C15 Zr3 Br6 76.0(3)
C12 Zr3 Br6 122.8(3)
C14 Zr3 Br6 98.9(3)
C11 Zr3 Br6 91.0(3)
Br3 Zr3 Br6 93.04(4)
C13 Zr3 Br5 83.1(3)
C15 Zr3 Br5 132.2(3)
C12 Zr3 Br5 78.7(3)
C14 Zr3 Br5 114.4(3)
C11 Zr3 Br5 106.1(3)
Br3 Zr3 Br5 95.93(4)
Br6 Zr3 Br5 146.56(5)
C13 Zr3 Br7 119.3(3)
C15 Zr3 Br7 100.9(3)
C12 Zr3 Br7 86.1(3)
C14 Zr3 Br7 130.0(3)
C11 Zr3 Br7 75.7(3)
Br3 Zr3 Br7 151.02(5)
Br6 Zr3 Br7 77.29(4)
Br5 Zr3 Br7 79.39(4)
C13 Zr3 Br8 151.5(3)
C15 Zr3 Br8 152.7(3)
C12 Zr3 Br8 148.0(3)
C14 Zr3 Br8 155.6(3)
C11 Zr3 Br8 148.3(3)
Br3 Zr3 Br8 78.12(4)
Br6 Zr3 Br8 76.66(4)
Br5 Zr3 Br8 73.83(3)
Br7 Zr3 Br8 73.10(3)
Br11 Zr4 Br9 98.04(6)
Br11 Zr4 Br10 98.40(5)
Br9 Zr4 Br10 97.46(5)
Br11 Zr4 Br16 90.84(5)
Br9 Zr4 Br16 90.05(5)
Br10 Zr4 Br16 167.13(5)
Br11 Zr4 Br17 91.88(5)
Br9 Zr4 Br17 165.18(5)
Br10 Zr4 Br17 91.92(5)
Br16 Zr4 Br17 78.77(4)
Br11 Zr4 Br15 166.92(5)
Br9 Zr4 Br15 90.97(6)
Br10 Zr4 Br15 89.76(5)
Br16 Zr4 Br15 79.64(4)
Br17 Zr4 Br15 77.57(4)
Br12 Zr5 Br13 99.26(5)
Br12 Zr5 Br14 99.31(5)
Br13 Zr5 Br14 96.44(5)
Br12 Zr5 Br16 89.61(5)
Br13 Zr5 Br16 168.58(5)
Br14 Zr5 Br16 89.14(4)
Br12 Zr5 Br15 89.28(5)
Br13 Zr5 Br15 93.02(5)
Br14 Zr5 Br15 166.01(5)
Br16 Zr5 Br15 79.83(4)
Br12 Zr5 Br17 163.96(5)
Br13 Zr5 Br17 91.21(5)
Br14 Zr5 Br17 91.49(4)
Br16 Zr5 Br17 78.65(4)
Br15 Zr5 Br17 78.00(4)
Zr1 Br4 Zr2 93.46(4)
Zr2 Br5 Zr3 92.59(4)
Zr3 Br6 Zr1 93.40(4)
Zr3 Br7 Zr2 89.18(4)
Zr3 Br7 Zr1 86.82(4)
Zr2 Br7 Zr1 86.73(4)
Zr1 Br8 Zr2 90.47(4)
Zr1 Br8 Zr3 90.27(4)
Zr2 Br8 Zr3 87.69(4)
Zr5 Br15 Zr4 85.54(4)
Zr4 Br16 Zr5 86.31(4)
Zr5 Br17 Zr4 85.54(4)
C5 C1 C2 108.9(13)
C5 C1 Zr1 75.5(7)
C2 C1 Zr1 73.8(7)
C5 C1 H1 125.6
C2 C1 H1 125.6
Zr1 C1 H1 117.2
C1 C2 C3 108.6(12)
C1 C2 Zr1 73.8(7)
C3 C2 Zr1 74.2(7)
C1 C2 H2 125.7
C3 C2 H2 125.7
Zr1 C2 H2 118.2
C2 C3 C4 106.3(12)
C2 C3 Zr1 73.2(7)
C4 C3 Zr1 73.5(7)
C2 C3 H3 126.8
C4 C3 H3 126.8
Zr1 C3 H3 118.6
C5 C4 C3 108.5(13)
C5 C4 Zr1 74.8(7)
C3 C4 Zr1 73.8(7)
C5 C4 H4 125.7
C3 C4 H4 125.7
Zr1 C4 H4 117.6
C1 C5 C4 107.6(12)
C1 C5 Zr1 72.7(7)
C4 C5 Zr1 72.8(7)
C1 C5 H5 126.2
C4 C5 H5 126.2
Zr1 C5 H5 120.1
C7 C6 C10 108.2(10)
C7 C6 Zr2 73.8(6)
C10 C6 Zr2 74.2(6)
C7 C6 H6 125.9
C10 C6 H6 125.9
Zr2 C6 H6 118.0
C6 C7 C8 108.1(10)
C6 C7 Zr2 73.6(6)
C8 C7 Zr2 73.6(6)
C6 C7 H7 125.9
C8 C7 H7 125.9
Zr2 C7 H7 118.7
C9 C8 C7 107.4(11)
C9 C8 Zr2 74.3(6)
C7 C8 Zr2 73.5(6)
C9 C8 H8 126.3
C7 C8 H8 126.3
Zr2 C8 H8 117.9
C10 C9 C8 108.2(11)
C10 C9 Zr2 73.6(6)
C8 C9 Zr2 73.0(6)
C10 C9 H9 125.9
C8 C9 H9 125.9
Zr2 C9 H9 119.4
C9 C10 C6 108.0(11)
C9 C10 Zr2 74.1(7)
C6 C10 Zr2 73.1(6)
C9 C10 H10 126.0
C6 C10 H10 126.0
Zr2 C10 H10 118.7
C12 C11 C15 107.7(10)
C12 C11 Zr3 73.2(6)
C15 C11 Zr3 72.4(6)
C12 C11 H11 126.1
C15 C11 H11 126.1
Zr3 C11 H11 120.1
C11 C12 C13 109.1(10)
C11 C12 Zr3 74.9(6)
C13 C12 Zr3 71.9(6)
C11 C12 H12 125.5
C13 C12 H12 125.5
Zr3 C12 H12 119.4
C14 C13 C12 107.6(11)
C14 C13 Zr3 75.5(6)
C12 C13 Zr3 74.7(6)
C14 C13 H13 126.2
C12 C13 H13 126.2
Zr3 C13 H13 115.8
C13 C14 C15 108.5(11)
C13 C14 Zr3 72.2(6)
C15 C14 Zr3 72.9(6)
C13 C14 H14 125.8
C15 C14 H14 125.8
Zr3 C14 H14 120.8
C11 C15 C14 107.1(10)
C11 C15 Zr3 74.6(6)
C14 C15 Zr3 73.9(6)
C11 C15 H15 126.5
C14 C15 H15 126.5
Zr3 C15 H15 117.2
Cl1 C16 Cl2 111.6(9)
Cl1 C16 H16A 109.3
Cl2 C16 H16A 109.3
Cl1 C16 H16B 109.3
Cl2 C16 H16B 109.3
H16A C16 H16B 108.0
Cl4A C17 Cl3A 116.1(16)
Cl4A C17 Cl4 29.0(7)
Cl3A C17 Cl4 91.4(14)
Cl4A C17 Cl3 91.8(12)
Cl3A C17 Cl3 152.0(16)
Cl4 C17 Cl3 114.4(12)
Cl4A C17 H17A 101.6
Cl3A C17 H17A 70.2
Cl4 C17 H17A 108.7
Cl3 C17 H17A 108.7
Cl4A C17 H17B 136.0
Cl3A C17 H17B 49.4
Cl4 C17 H17B 108.7
Cl3 C17 H17B 108.7
H17A C17 H17B 107.6
Cl4A C17 H17C 108.3
Cl3A C17 H17C 108.3
Cl4 C17 H17C 104.9
Cl3 C17 H17C 56.4
H17A C17 H17C 146.5
H17B C17 H17C 59.3
Cl4A C17 H17D 108.3
Cl3A C17 H17D 108.3
Cl4 C17 H17D 134.0
Cl3 C17 H17D 62.0
H17A C17 H17D 47.1
H17B C17 H17D 115.8
H17C C17 H17D 107.4

loop_
_geom_bond_atom_site_label_1
_geom_bond_atom_site_label_2
_geom_bond_distance
Zr1 C2 2.462(12)
Zr1 C1 2.463(11)
Zr1 C4 2.471(12)
Zr1 C3 2.475(12)
Zr1 C5 2.497(11)
Zr1 Br1 2.5398(14)
Zr1 Br4 2.7396(14)
Zr1 Br6 2.7503(14)
Zr1 Br8 2.7764(13)
Zr1 Br7 2.9970(13)
Zr2 C6 2.467(10)
Zr2 C7 2.469(9)
Zr2 C8 2.470(10)
Zr2 C10 2.481(11)
Zr2 C9 2.488(11)
Zr2 Br2 2.5305(13)
Zr2 Br5 2.7415(13)
Zr2 Br4 2.7627(14)
Zr2 Br7 2.8350(13)
Zr2 Br8 2.8655(13)
Zr3 C13 2.449(10)
Zr3 C15 2.478(11)
Zr3 C12 2.484(11)
Zr3 C14 2.490(10)
Zr3 C11 2.506(10)
Zr3 Br3 2.5572(13)
Zr3 Br6 2.7478(14)
Zr3 Br5 2.7527(13)
Zr3 Br7 2.8225(13)
Zr3 Br8 2.8682(13)
Zr4 Br11 2.4833(15)
Zr4 Br9 2.4905(15)
Zr4 Br10 2.5074(14)
Zr4 Br16 2.7554(13)
Zr4 Br17 2.7827(13)
Zr4 Br15 2.7917(14)
Zr5 Br12 2.4887(14)
Zr5 Br13 2.5109(15)
Zr5 Br14 2.5200(13)
Zr5 Br16 2.7663(14)
Zr5 Br15 2.7698(14)
Zr5 Br17 2.7788(13)
Cl1 C16 1.694(15)
Cl2 C16 1.764(18)
C1 C5 1.359(18)
C1 C2 1.375(18)
C1 H1 0.9500
C2 C3 1.39(2)
C2 H2 0.9500
C3 C4 1.39(2)
C3 H3 0.9500
C4 C5 1.388(19)
C4 H4 0.9500
C5 H5 0.9500
C6 C7 1.382(15)
C6 C10 1.392(17)
C6 H6 0.9500
C7 C8 1.398(15)
C7 H7 0.9500
C8 C9 1.397(17)
C8 H8 0.9500
C9 C10 1.385(18)
C9 H9 0.9500
C10 H10 0.9500
C11 C12 1.370(17)
C11 C15 1.416(18)
C11 H11 0.9500
C12 C13 1.418(17)
C12 H12 0.9500
C13 C14 1.371(17)
C13 H13 0.9500
C14 C15 1.420(18)
C14 H14 0.9500
C15 H15 0.9500
C16 H16A 0.9900
C16 H16B 0.9900
C17 Cl4A 1.65(2)
C17 Cl3A 1.70(3)
C17 Cl4 1.75(2)
C17 Cl3 1.79(2)
C17 H17A 0.9900
C17 H17B 0.9900
C17 H17C 0.9900
C17 H17D 0.9900

loop_
_geom_torsion_atom_site_label_1
_geom_torsion_atom_site_label_2
_geom_torsion_atom_site_label_3
_geom_torsion_atom_site_label_4
_geom_torsion
C2 Zr1 Br4 Zr2 145.7(4)
C1 Zr1 Br4 Zr2 113.3(3)
C4 Zr1 Br4 Zr2 138.3(5)
C3 Zr1 Br4 Zr2 162.8(3)
C5 Zr1 Br4 Zr2 105.0(3)
Br1 Zr1 Br4 Zr2 -117.39(5)
Br6 Zr1 Br4 Zr2 -15.38(10)
Br8 Zr1 Br4 Zr2 34.06(4)
Br7 Zr1 Br4 Zr2 -39.96(3)
C6 Zr2 Br4 Zr1 114.4(3)
C7 Zr2 Br4 Zr1 126.4(3)
C8 Zr2 Br4 Zr1 159.6(3)
C10 Zr2 Br4 Zr1 144.3(4)
C9 Zr2 Br4 Zr1 172.5(3)
Br2 Zr2 Br4 Zr1 -110.52(4)
Br5 Zr2 Br4 Zr1 -2.26(9)
Br7 Zr2 Br4 Zr1 42.20(4)
Br8 Zr2 Br4 Zr1 -33.13(4)
C6 Zr2 Br5 Zr3 -112.8(3)
C7 Zr2 Br5 Zr3 -108.4(3)
C8 Zr2 Br5 Zr3 -145.3(4)
C10 Zr2 Br5 Zr3 -144.7(3)
C9 Zr2 Br5 Zr3 -164.2(3)
Br2 Zr2 Br5 Zr3 116.95(4)
Br4 Zr2 Br5 Zr3 10.76(9)
Br7 Zr2 Br5 Zr3 -33.04(4)
Br8 Zr2 Br5 Zr3 42.10(3)
C13 Zr3 Br5 Zr2 154.8(3)
C15 Zr3 Br5 Zr2 128.4(4)
C12 Zr3 Br5 Zr2 121.3(3)
C14 Zr3 Br5 Zr2 162.4(3)
C11 Zr3 Br5 Zr2 104.8(3)
Br3 Zr3 Br5 Zr2 -117.88(4)
Br6 Zr3 Br5 Zr2 -13.17(9)
Br7 Zr3 Br5 Zr2 33.20(4)
Br8 Zr3 Br5 Zr2 -42.10(3)
C13 Zr3 Br6 Zr1 -158.8(4)
C15 Zr3 Br6 Zr1 -146.0(3)
C12 Zr3 Br6 Zr1 -117.9(3)
C14 Zr3 Br6 Zr1 -170.3(3)
C11 Zr3 Br6 Zr1 -116.3(3)
Br3 Zr3 Br6 Zr1 111.21(4)
Br5 Zr3 Br6 Zr1 5.65(9)
Br7 Zr3 Br6 Zr1 -41.17(4)
Br8 Zr3 Br6 Zr1 34.18(4)
C2 Zr1 Br6 Zr3 -140.0(5)
C1 Zr1 Br6 Zr3 -106.2(3)
C4 Zr1 Br6 Zr3 -146.4(3)
C3 Zr1 Br6 Zr3 -163.8(3)
C5 Zr1 Br6 Zr3 -114.0(3)
Br1 Zr1 Br6 Zr3 116.49(5)
Br4 Zr1 Br6 Zr3 14.38(10)
Br8 Zr1 Br6 Zr3 -35.24(4)
Br7 Zr1 Br6 Zr3 38.91(4)
C13 Zr3 Br7 Zr2 -107.7(3)
C15 Zr3 Br7 Zr2 -163.3(3)
C12 Zr3 Br7 Zr2 -111.2(3)
C14 Zr3 Br7 Zr2 -145.0(4)
C11 Zr3 Br7 Zr2 -141.8(3)
Br3 Zr3 Br7 Zr2 51.10(11)
Br6 Zr3 Br7 Zr2 123.93(4)
Br5 Zr3 Br7 Zr2 -31.94(3)
Br8 Zr3 Br7 Zr2 44.22(3)
C13 Zr3 Br7 Zr1 165.5(3)
C15 Zr3 Br7 Zr1 110.0(3)
C12 Zr3 Br7 Zr1 162.1(3)
C14 Zr3 Br7 Zr1 128.2(4)
C11 Zr3 Br7 Zr1 131.5(3)
Br3 Zr3 Br7 Zr1 -35.67(11)
Br6 Zr3 Br7 Zr1 37.16(4)
Br5 Zr3 Br7 Zr1 -118.71(4)
Br8 Zr3 Br7 Zr1 -42.55(3)
C6 Zr2 Br7 Zr3 119.6(3)
C7 Zr2 Br7 Zr3 152.4(3)
C8 Zr2 Br7 Zr3 162.4(3)
C10 Zr2 Br7 Zr3 104.4(3)
C9 Zr2 Br7 Zr3 129.8(5)
Br2 Zr2 Br7 Zr3 -56.82(11)
Br5 Zr2 Br7 Zr3 32.09(3)
Br4 Zr2 Br7 Zr3 -124.73(4)
Br8 Zr2 Br7 Zr3 -44.31(3)
C6 Zr2 Br7 Zr1 -153.5(3)
C7 Zr2 Br7 Zr1 -120.7(3)
C8 Zr2 Br7 Zr1 -110.7(3)
C10 Zr2 Br7 Zr1 -168.7(3)
C9 Zr2 Br7 Zr1 -143.3(5)
Br2 Zr2 Br7 Zr1 30.04(11)
Br5 Zr2 Br7 Zr1 118.95(4)
Br4 Zr2 Br7 Zr1 -37.87(3)
Br8 Zr2 Br7 Zr1 42.55(3)
C2 Zr1 Br7 Zr3 140.5(8)
C1 Zr1 Br7 Zr3 75.0(6)
C4 Zr1 Br7 Zr3 -49.2(8)
C3 Zr1 Br7 Zr3 -134.5(12)
C5 Zr1 Br7 Zr3 16.4(6)
Br1 Zr1 Br7 Zr3 -134.58(4)
Br4 Zr1 Br7 Zr3 128.10(4)
Br6 Zr1 Br7 Zr3 -37.68(4)
Br8 Zr1 Br7 Zr3 44.73(3)
C2 Zr1 Br7 Zr2 51.1(8)
C1 Zr1 Br7 Zr2 -14.4(6)
C4 Zr1 Br7 Zr2 -138.5(8)
C3 Zr1 Br7 Zr2 136.1(12)
C5 Zr1 Br7 Zr2 -73.0(6)
Br1 Zr1 Br7 Zr2 136.05(4)
Br4 Zr1 Br7 Zr2 38.73(4)
Br6 Zr1 Br7 Zr2 -127.04(4)
Br8 Zr1 Br7 Zr2 -44.63(3)
C2 Zr1 Br8 Zr2 -107.7(3)
C1 Zr1 Br8 Zr2 -119.3(3)
C4 Zr1 Br8 Zr2 -164.4(3)
C3 Zr1 Br8 Zr2 -136.4(6)
C5 Zr1 Br8 Zr2 -151.8(4)
Br1 Zr1 Br8 Zr2 45.33(11)
Br4 Zr1 Br8 Zr2 -32.62(4)
Br6 Zr1 Br8 Zr2 121.18(4)
Br7 Zr1 Br8 Zr2 43.95(3)
C2 Zr1 Br8 Zr3 164.6(3)
C1 Zr1 Br8 Zr3 153.0(3)
C4 Zr1 Br8 Zr3 107.9(3)
C3 Zr1 Br8 Zr3 135.9(6)
C5 Zr1 Br8 Zr3 120.5(4)
Br1 Zr1 Br8 Zr3 -42.37(11)
Br4 Zr1 Br8 Zr3 -120.31(4)
Br6 Zr1 Br8 Zr3 33.49(4)
Br7 Zr1 Br8 Zr3 -43.75(3)
C6 Zr2 Br8 Zr1 -77.5(6)
C7 Zr2 Br8 Zr1 -11.7(5)
C8 Zr2 Br8 Zr1 62.6(7)
C10 Zr2 Br8 Zr1 -143.7(6)
C9 Zr2 Br8 Zr1 143.3(8)
Br2 Zr2 Br8 Zr1 126.93(5)
Br5 Zr2 Br8 Zr1 -130.29(4)
Br4 Zr2 Br8 Zr1 32.57(4)
Br7 Zr2 Br8 Zr1 -46.79(4)
C6 Zr2 Br8 Zr3 12.8(6)
C7 Zr2 Br8 Zr3 78.6(5)
C8 Zr2 Br8 Zr3 152.8(6)
C10 Zr2 Br8 Zr3 -53.4(6)
C9 Zr2 Br8 Zr3 -126.4(8)
Br2 Zr2 Br8 Zr3 -142.82(4)
Br5 Zr2 Br8 Zr3 -40.04(3)
Br4 Zr2 Br8 Zr3 122.82(4)
Br7 Zr2 Br8 Zr3 43.47(3)
C13 Zr3 Br8 Zr1 167.6(7)
C15 Zr3 Br8 Zr1 -34.2(7)
C12 Zr3 Br8 Zr1 98.4(6)
C14 Zr3 Br8 Zr1 -115.9(7)
C11 Zr3 Br8 Zr1 35.7(6)
Br3 Zr3 Br8 Zr1 -129.80(4)
Br6 Zr3 Br8 Zr1 -33.75(4)
Br5 Zr3 Br8 Zr1 130.35(4)
Br7 Zr3 Br8 Zr1 46.79(3)
C13 Zr3 Br8 Zr2 77.1(7)
C15 Zr3 Br8 Zr2 -124.7(7)
C12 Zr3 Br8 Zr2 7.9(6)
C14 Zr3 Br8 Zr2 153.7(7)
C11 Zr3 Br8 Zr2 -54.7(6)
Br3 Zr3 Br8 Zr2 139.74(4)
Br6 Zr3 Br8 Zr2 -124.21(4)
Br5 Zr3 Br8 Zr2 39.89(3)
Br7 Zr3 Br8 Zr2 -43.67(3)
Br12 Zr5 Br15 Zr4 128.43(5)
Br13 Zr5 Br15 Zr4 -132.33(5)
Br14 Zr5 Br15 Zr4 0.2(2)
Br16 Zr5 Br15 Zr4 38.70(4)
Br17 Zr5 Br15 Zr4 -41.74(4)
Br11 Zr4 Br15 Zr5 4.9(3)
Br9 Zr4 Br15 Zr5 -128.78(5)
Br10 Zr4 Br15 Zr5 133.77(5)
Br16 Zr4 Br15 Zr5 -38.91(4)
Br17 Zr4 Br15 Zr5 41.75(4)
Br11 Zr4 Br16 Zr5 -132.06(5)
Br9 Zr4 Br16 Zr5 129.90(5)
Br10 Zr4 Br16 Zr5 4.0(3)
Br17 Zr4 Br16 Zr5 -40.31(4)
Br15 Zr4 Br16 Zr5 38.92(4)
Br12 Zr5 Br16 Zr4 -128.60(5)
Br13 Zr5 Br16 Zr4 12.6(3)
Br14 Zr5 Br16 Zr4 132.09(4)
Br15 Zr5 Br16 Zr4 -39.26(4)
Br17 Zr5 Br16 Zr4 40.40(4)
Br12 Zr5 Br17 Zr4 3.7(2)
Br13 Zr5 Br17 Zr4 134.73(5)
Br14 Zr5 Br17 Zr4 -128.79(4)
Br16 Zr5 Br17 Zr4 -39.97(4)
Br15 Zr5 Br17 Zr4 41.90(4)
Br11 Zr4 Br17 Zr5 130.62(5)
Br9 Zr4 Br17 Zr5 -1.5(2)
Br10 Zr4 Br17 Zr5 -130.91(5)
Br16 Zr4 Br17 Zr5 40.14(4)
Br15 Zr4 Br17 Zr5 -41.58(4)
C2 Zr1 C1 C5 115.1(12)
C4 Zr1 C1 C5 37.1(8)
C3 Zr1 C1 C5 78.1(9)
Br1 Zr1 C1 C5 103.8(8)
Br4 Zr1 C1 C5 -165.6(8)
Br6 Zr1 C1 C5 -15.0(9)
Br8 Zr1 C1 C5 -85.8(8)
Br7 Zr1 C1 C5 -115.0(8)
C4 Zr1 C1 C2 -78.0(9)
C3 Zr1 C1 C2 -37.0(8)
C5 Zr1 C1 C2 -115.1(12)
Br1 Zr1 C1 C2 -11.3(10)
Br4 Zr1 C1 C2 79.3(8)
Br6 Zr1 C1 C2 -130.1(8)
Br8 Zr1 C1 C2 159.1(9)
Br7 Zr1 C1 C2 129.9(8)
C5 C1 C2 C3 -1.3(14)
Zr1 C1 C2 C3 66.6(9)
C5 C1 C2 Zr1 -67.9(8)
C4 Zr1 C2 C1 77.2(8)
C3 Zr1 C2 C1 115.3(11)
C5 Zr1 C2 C1 36.5(8)
Br1 Zr1 C2 C1 171.3(8)
Br4 Zr1 C2 C1 -96.1(8)
Br6 Zr1 C2 C1 69.4(10)
Br8 Zr1 C2 C1 -21.6(9)
Br7 Zr1 C2 C1 -108.2(8)
C1 Zr1 C2 C3 -115.3(11)
C4 Zr1 C2 C3 -38.1(8)
C5 Zr1 C2 C3 -78.8(9)
Br1 Zr1 C2 C3 56.0(8)
Br4 Zr1 C2 C3 148.6(8)
Br6 Zr1 C2 C3 -45.9(10)
Br8 Zr1 C2 C3 -136.9(8)
Br7 Zr1 C2 C3 136.5(8)
C1 C2 C3 C4 0.2(14)
Zr1 C2 C3 C4 66.5(8)
C1 C2 C3 Zr1 -66.4(8)
C1 Zr1 C3 C2 36.8(7)
C4 Zr1 C3 C2 113.3(12)
C5 Zr1 C3 C2 76.4(8)
Br1 Zr1 C3 C2 -123.2(8)
Br4 Zr1 C3 C2 -32.6(8)
Br6 Zr1 C3 C2 146.4(7)
Br8 Zr1 C3 C2 57.7(10)
Br7 Zr1 C3 C2 -123.2(10)
C2 Zr1 C3 C4 -113.3(12)
C1 Zr1 C3 C4 -76.5(9)
C5 Zr1 C3 C4 -36.9(8)
Br1 Zr1 C3 C4 123.5(9)
Br4 Zr1 C3 C4 -145.9(8)
Br6 Zr1 C3 C4 33.0(9)
Br8 Zr1 C3 C4 -55.7(11)
Br7 Zr1 C3 C4 123.4(10)
C2 C3 C4 C5 1.0(13)
Zr1 C3 C4 C5 67.3(8)
C2 C3 C4 Zr1 -66.4(8)
C2 Zr1 C4 C5 -77.0(9)
C1 Zr1 C4 C5 -36.4(8)
C3 Zr1 C4 C5 -114.9(13)
Br1 Zr1 C4 C5 -170.7(8)
Br4 Zr1 C4 C5 -68.0(9)
Br6 Zr1 C4 C5 97.1(8)
Br8 Zr1 C4 C5 23.4(9)
Br7 Zr1 C4 C5 108.4(9)
C2 Zr1 C4 C3 37.9(8)
C1 Zr1 C4 C3 78.6(10)
C5 Zr1 C4 C3 114.9(13)
Br1 Zr1 C4 C3 -55.7(9)
Br4 Zr1 C4 C3 46.9(11)
Br6 Zr1 C4 C3 -147.9(9)
Br8 Zr1 C4 C3 138.4(9)
Br7 Zr1 C4 C3 -136.7(8)
C2 C1 C5 C4 1.9(13)
Zr1 C1 C5 C4 -64.9(8)
C2 C1 C5 Zr1 66.8(8)
C3 C4 C5 C1 -1.8(13)
Zr1 C4 C5 C1 64.9(8)
C3 C4 C5 Zr1 -66.7(9)
C2 Zr1 C5 C1 -37.3(8)
C4 Zr1 C5 C1 -115.4(12)
C3 Zr1 C5 C1 -78.1(9)
Br1 Zr1 C5 C1 -103.3(8)
Br4 Zr1 C5 C1 15.9(9)
Br6 Zr1 C5 C1 166.4(8)
Br8 Zr1 C5 C1 87.4(8)
Br7 Zr1 C5 C1 114.9(8)
C2 Zr1 C5 C4 78.1(9)
C1 Zr1 C5 C4 115.4(12)
C3 Zr1 C5 C4 37.3(8)
Br1 Zr1 C5 C4 12.0(10)
Br4 Zr1 C5 C4 131.3(8)
Br6 Zr1 C5 C4 -78.2(8)
Br8 Zr1 C5 C4 -157.2(8)
Br7 Zr1 C5 C4 -129.8(7)
C8 Zr2 C6 C7 -37.3(6)
C10 Zr2 C6 C7 -114.8(10)
C9 Zr2 C6 C7 -78.0(7)
Br2 Zr2 C6 C7 -89.6(7)
Br5 Zr2 C6 C7 172.7(7)
Br4 Zr2 C6 C7 22.4(7)
Br7 Zr2 C6 C7 92.7(7)
Br8 Zr2 C6 C7 122.5(6)
C7 Zr2 C6 C10 114.8(10)
C8 Zr2 C6 C10 77.6(8)
C9 Zr2 C6 C10 36.9(7)
Br2 Zr2 C6 C10 25.3(9)
Br5 Zr2 C6 C10 -72.4(7)
Br4 Zr2 C6 C10 137.2(7)
Br7 Zr2 C6 C10 -152.4(7)
Br8 Zr2 C6 C10 -122.6(7)
C10 C6 C7 C8 -0.8(12)
Zr2 C6 C7 C8 66.0(7)
C10 C6 C7 Zr2 -66.8(7)
C8 Zr2 C7 C6 115.1(10)
C10 Zr2 C7 C6 37.3(7)
C9 Zr2 C7 C6 77.6(8)
Br2 Zr2 C7 C6 114.9(6)
Br5 Zr2 C7 C6 -8.2(7)
Br4 Zr2 C7 C6 -159.0(7)
Br7 Zr2 C7 C6 -81.8(7)
Br8 Zr2 C7 C6 -115.5(7)
C6 Zr2 C7 C8 -115.1(10)
C10 Zr2 C7 C8 -77.9(8)
C9 Zr2 C7 C8 -37.6(7)
Br2 Zr2 C7 C8 -0.2(8)
Br5 Zr2 C7 C8 -123.4(6)
Br4 Zr2 C7 C8 85.9(7)
Br7 Zr2 C7 C8 163.0(7)
Br8 Zr2 C7 C8 129.3(6)
C6 C7 C8 C9 1.1(12)
Zr2 C7 C8 C9 67.2(7)
C6 C7 C8 Zr2 -66.1(7)
C6 Zr2 C8 C9 -77.2(8)
C7 Zr2 C8 C9 -114.0(10)
C10 Zr2 C8 C9 -36.6(7)
Br2 Zr2 C8 C9 65.8(7)
Br5 Zr2 C8 C9 -35.9(8)
Br4 Zr2 C8 C9 157.3(7)
Br7 Zr2 C8 C9 -132.4(7)
Br8 Zr2 C8 C9 127.7(7)
C6 Zr2 C8 C7 36.8(7)
C10 Zr2 C8 C7 77.5(7)
C9 Zr2 C8 C7 114.0(10)
Br2 Zr2 C8 C7 179.8(7)
Br5 Zr2 C8 C7 78.2(7)
Br4 Zr2 C8 C7 -88.7(7)
Br7 Zr2 C8 C7 -18.4(7)
Br8 Zr2 C8 C7 -118.3(7)
C7 C8 C9 C10 -1.0(12)
Zr2 C8 C9 C10 65.7(8)
C7 C8 C9 Zr2 -66.6(7)
C6 Zr2 C9 C10 -37.3(7)
C7 Zr2 C9 C10 -77.8(8)
C8 Zr2 C9 C10 -115.5(11)
Br2 Zr2 C9 C10 133.7(8)
Br5 Zr2 C9 C10 37.5(8)
Br4 Zr2 C9 C10 -139.5(7)
Br7 Zr2 C9 C10 -49.6(9)
Br8 Zr2 C9 C10 117.3(8)
C6 Zr2 C9 C8 78.2(7)
C7 Zr2 C9 C8 37.8(6)
C10 Zr2 C9 C8 115.5(11)
Br2 Zr2 C9 C8 -110.8(7)
Br5 Zr2 C9 C8 153.0(7)
Br4 Zr2 C9 C8 -24.0(8)
Br7 Zr2 C9 C8 65.9(9)
Br8 Zr2 C9 C8 -127.2(7)
C8 C9 C10 C6 0.5(12)
Zr2 C9 C10 C6 65.7(8)
C8 C9 C10 Zr2 -65.3(8)
C7 C6 C10 C9 0.2(12)
Zr2 C6 C10 C9 -66.4(8)
C7 C6 C10 Zr2 66.6(7)
C6 Zr2 C10 C9 115.0(10)
C7 Zr2 C10 C9 77.9(8)
C8 Zr2 C10 C9 37.0(7)
Br2 Zr2 C10 C9 -45.7(7)
Br5 Zr2 C10 C9 -142.4(8)
Br4 Zr2 C10 C9 55.8(9)
Br7 Zr2 C10 C9 143.6(7)
Br8 Zr2 C10 C9 -129.2(7)
C7 Zr2 C10 C6 -37.1(6)
C8 Zr2 C10 C6 -78.0(7)
C9 Zr2 C10 C6 -115.0(10)
Br2 Zr2 C10 C6 -160.7(6)
Br5 Zr2 C10 C6 102.6(7)
Br4 Zr2 C10 C6 -59.2(8)
Br7 Zr2 C10 C6 28.6(7)
Br8 Zr2 C10 C6 115.8(7)
C13 Zr3 C11 C12 -37.3(7)
C15 Zr3 C11 C12 -115.4(10)
C14 Zr3 C11 C12 -77.2(7)
Br3 Zr3 C11 C12 -82.5(8)
Br6 Zr3 C11 C12 -177.5(7)
Br5 Zr3 C11 C12 31.7(7)
Br7 Zr3 C11 C12 105.9(7)
Br8 Zr3 C11 C12 116.8(7)
C13 Zr3 C11 C15 78.1(8)
C12 Zr3 C11 C15 115.4(10)
C14 Zr3 C11 C15 38.3(7)
Br3 Zr3 C11 C15 33.0(9)
Br6 Zr3 C11 C15 -62.0(7)
Br5 Zr3 C11 C15 147.1(7)
Br7 Zr3 C11 C15 -138.7(7)
Br8 Zr3 C11 C15 -127.7(7)
C15 C11 C12 C13 -0.3(12)
Zr3 C11 C12 C13 64.4(7)
C15 C11 C12 Zr3 -64.6(7)
C13 Zr3 C12 C11 116.3(10)
C15 Zr3 C12 C11 37.5(7)
C14 Zr3 C12 C11 78.9(8)
Br3 Zr3 C12 C11 120.8(7)
Br6 Zr3 C12 C11 3.0(8)
Br5 Zr3 C12 C11 -149.1(7)
Br7 Zr3 C12 C11 -69.1(7)
Br8 Zr3 C12 C11 -117.8(7)
C15 Zr3 C12 C13 -78.8(8)
C14 Zr3 C12 C13 -37.4(7)
C11 Zr3 C12 C13 -116.3(10)
Br3 Zr3 C12 C13 4.5(8)
Br6 Zr3 C12 C13 -113.3(7)
Br5 Zr3 C12 C13 94.6(7)
Br7 Zr3 C12 C13 174.6(7)
Br8 Zr3 C12 C13 125.9(7)
C11 C12 C13 C14 2.7(12)
Zr3 C12 C13 C14 69.0(7)
C11 C12 C13 Zr3 -66.3(8)
C15 Zr3 C13 C14 -36.9(7)
C12 Zr3 C13 C14 -113.2(10)
C11 Zr3 C13 C14 -77.7(8)
Br3 Zr3 C13 C14 70.7(7)
Br6 Zr3 C13 C14 -21.7(9)
Br5 Zr3 C13 C14 166.9(7)
Br7 Zr3 C13 C14 -119.4(7)
Br8 Zr3 C13 C14 131.0(7)
C15 Zr3 C13 C12 76.3(7)
C14 Zr3 C13 C12 113.2(10)
C11 Zr3 C13 C12 35.5(7)
Br3 Zr3 C13 C12 -176.1(7)
Br6 Zr3 C13 C12 91.5(7)
Br5 Zr3 C13 C12 -79.9(7)
Br7 Zr3 C13 C12 -6.2(8)
Br8 Zr3 C13 C12 -115.7(7)
C12 C13 C14 C15 -4.0(12)
Zr3 C13 C14 C15 64.4(8)
C12 C13 C14 Zr3 -68.4(7)
C15 Zr3 C14 C13 116.5(10)
C12 Zr3 C14 C13 38.8(7)
C11 Zr3 C14 C13 78.5(8)
Br3 Zr3 C14 C13 -105.5(7)
Br6 Zr3 C14 C13 163.2(7)
Br5 Zr3 C14 C13 -14.3(8)
Br7 Zr3 C14 C13 82.4(8)
Br8 Zr3 C14 C13 -119.5(8)
C13 Zr3 C14 C15 -116.5(10)
C12 Zr3 C14 C15 -77.7(8)
C11 Zr3 C14 C15 -38.0(7)
Br3 Zr3 C14 C15 138.0(7)
Br6 Zr3 C14 C15 46.7(7)
Br5 Zr3 C14 C15 -130.8(7)
Br7 Zr3 C14 C15 -34.1(8)
Br8 Zr3 C14 C15 124.1(8)
C12 C11 C15 C14 -2.1(12)
Zr3 C11 C15 C14 -67.3(7)
C12 C11 C15 Zr3 65.2(7)
C13 C14 C15 C11 3.8(12)
Zr3 C14 C15 C11 67.8(7)
C13 C14 C15 Zr3 -64.0(7)
C13 Zr3 C15 C11 -77.6(8)
C12 Zr3 C15 C11 -36.2(7)
C14 Zr3 C15 C11 -113.3(10)
Br3 Zr3 C15 C11 -155.6(6)
Br6 Zr3 C15 C11 114.5(7)
Br5 Zr3 C15 C11 -44.8(9)
Br7 Zr3 C15 C11 40.7(7)
Br8 Zr3 C15 C11 115.0(7)
C13 Zr3 C15 C14 35.8(7)
C12 Zr3 C15 C14 77.2(8)
C11 Zr3 C15 C14 113.3(10)
Br3 Zr3 C15 C14 -42.3(7)
Br6 Zr3 C15 C14 -132.2(7)
Br5 Zr3 C15 C14 68.5(8)
Br7 Zr3 C15 C14 154.0(6)
Br8 Zr3 C15 C14 -131.7(7)
